data_7237753
loop_
_publ_author_name
'Nobuyasu, Roberto S.'
'Ward, Jonathan S.'
'Gibson, Jamie'
'Laidlaw, Beth A.'
'Ren, Zhongjie'
'Data, Przemyslaw'
'Batsanov, Andrei S.'
'Penfold, Thomas J.'
'Bryce, Martin R.'
'Dias, Fernando B.'

_publ_section_title
;
 The influence of molecular geometry on the efficiency of thermally
 activated delayed fluorescence
;
_journal_issue 22
_journal_name_full 'Journal of Materials Chemistry C'
_journal_page_first 6672
_journal_paper_doi 10.1039/C9TC00720B
_journal_volume 7
_journal_year 2019
_chemical_formula_moiety 'C38 H26 N2 O2 S3'
_chemical_formula_sum 'C38 H26 N2 O2 S3'
_chemical_formula_weight 638.79
_space_group_crystal_system triclinic
_space_group_IT_number 2
_space_group_name_Hall '-P 1'
_space_group_name_H-M_alt 'P -1'
_atom_sites_solution_hydrogens geom
_atom_sites_solution_primary iterative
_atom_sites_solution_secondary difmap
_audit_creation_date 2018-12-06
_audit_creation_method
;
Olex2 1.2-beta
(compiled 2018.05.29 svn.r3508 for OlexSys, GUI svn.r5506)
;
_audit_update_record
;
2018-12-10 deposited with the CCDC.	2019-05-29 downloaded from the CCDC.
;
_cell_angle_alpha 79.822(3)
_cell_angle_beta 75.146(3)
_cell_angle_gamma 73.305(3)
_cell_formula_units_Z 2
_cell_length_a 8.7268(8)
_cell_length_b 13.2586(11)
_cell_length_c 13.8335(12)
_cell_measurement_reflns_used 3261
_cell_measurement_temperature 120
_cell_measurement_theta_max 23.98
_cell_measurement_theta_min 2.35
_cell_volume 1472.7(2)
_computing_cell_refinement 'SAINT v8.34A (Bruker, 2013)'
_computing_data_collection 'APEX2 v.2013.4_1 (Bruker, 2013)'
_computing_data_reduction 'SAINT v8.34A (Bruker, 2013)'
_computing_molecular_graphics 'Olex2 (Dolomanov et al., 2009)'
_computing_publication_material 'Olex2 (Dolomanov et al., 2009)'
_computing_structure_refinement 'ShelXL 2018/3 (Sheldrick, 2015)'
_computing_structure_solution 'olex2.solve (Bourhis et al., 2015)'
_diffrn_ambient_temperature 120.0
_diffrn_detector_area_resol_mean 10.4
_diffrn_detector_type 'Bruker PHOTON 100 CMOS sensor'
_diffrn_measured_fraction_theta_full 0.998
_diffrn_measured_fraction_theta_max 0.998
_diffrn_measurement_device '3-circle diffractometer'
_diffrn_measurement_device_type 'Bruker D8 Venture'
_diffrn_measurement_method '\w scans'
_diffrn_radiation_type MoK\a
_diffrn_radiation_wavelength 0.71073
_diffrn_reflns_av_R_equivalents 0.0862
_diffrn_reflns_av_unetI/netI 0.0837
_diffrn_reflns_Laue_measured_fraction_full 0.998
_diffrn_reflns_Laue_measured_fraction_max 0.998
_diffrn_reflns_limit_h_max 10
_diffrn_reflns_limit_h_min -10
_diffrn_reflns_limit_k_max 15
_diffrn_reflns_limit_k_min -15
_diffrn_reflns_limit_l_max 16
_diffrn_reflns_limit_l_min -16
_diffrn_reflns_number 23441
_diffrn_reflns_point_group_measured_fraction_full 0.998
_diffrn_reflns_point_group_measured_fraction_max 0.998
_diffrn_reflns_theta_full 24.999
_diffrn_reflns_theta_max 24.999
_diffrn_reflns_theta_min 2.346
_diffrn_source 'Incoatec I\mS microsource'
_diffrn_standards_number 0
_exptl_absorpt_coefficient_mu 0.292
_exptl_absorpt_correction_T_max 1.0000
_exptl_absorpt_correction_T_min 0.9294
_exptl_absorpt_correction_type multi-scan
_exptl_absorpt_process_details
;
SADABS-2014/4 (Bruker, 2014) was used for absorption correction.
wR2(int) was 0.0711 before and 0.0570 after correction.
The Ratio of minimum to maximum transmission is 0.9294.
The \l/2 correction factor is Not present.
;
_exptl_crystal_colour 'light yellow'
_exptl_crystal_colour_lustre clear
_exptl_crystal_colour_modifier light
_exptl_crystal_colour_primary yellow
_exptl_crystal_density_diffrn 1.441
_exptl_crystal_density_method 'not measured'
_exptl_crystal_description stick
_exptl_crystal_F_000 664
_exptl_crystal_preparation Luminescent
_exptl_crystal_recrystallization_method 'Re-crystallisation from solvent: CD2Cl2'
_exptl_crystal_size_max 0.11
_exptl_crystal_size_mid 0.03
_exptl_crystal_size_min 0.015
_refine_diff_density_max 0.329
_refine_diff_density_min -0.306
_refine_diff_density_rms 0.066
_refine_ls_extinction_coef 0.0047(7)
_refine_ls_extinction_expression Fc^*^=kFc[1+0.001xFc^2^\l^3^/sin(2\q)]^-1/4^
_refine_ls_extinction_method 'SHELXL-2018/3 (Sheldrick 2018)'
_refine_ls_goodness_of_fit_ref 1.014
_refine_ls_hydrogen_treatment mixed
_refine_ls_matrix_type full
_refine_ls_number_parameters 409
_refine_ls_number_reflns 5185
_refine_ls_number_restraints 0
_refine_ls_restrained_S_all 1.014
_refine_ls_R_factor_all 0.0931
_refine_ls_R_factor_gt 0.0460
_refine_ls_shift/su_max 0.001
_refine_ls_shift/su_mean 0.000
_refine_ls_structure_factor_coef Fsqd
_refine_ls_weighting_details 'w=1/[\s^2^(Fo^2^)+(0.0368P)^2^+0.5979P] where P=(Fo^2^+2Fc^2^)/3'
_refine_ls_weighting_scheme calc
_refine_ls_wR_factor_gt 0.0839
_refine_ls_wR_factor_ref 0.0981
_reflns_Friedel_coverage 0.000
_reflns_number_gt 3435
_reflns_number_total 5185
_reflns_threshold_expression 'I > 2\s(I)'
_cod_data_source_file c9tc00720b2.cif
_cod_data_source_block 6-15s293
_cod_database_code 7237753
_shelx_shelxl_version_number 2018/3
_shelx_space_group_comment
;
The symmetry employed for this shelxl refinement is uniquely defined
by the following loop, which should always be used as a source of
symmetry information in preference to the above space-group names.
They are only intended as comments.
;
_shelx_estimated_absorpt_t_max 0.996
_shelx_estimated_absorpt_t_min 0.969
_olex2_refinement_description
;
1. Fixed Uiso
 At 1.2 times of:
  All C(H) groups, All C(H,H,H,H,H,H) groups
2. Others
 Uiso(H38A)=Uiso(H38B)=Uiso(H38C)=FVAR(1)
 Fixed Sof: H37A(0.5) H37B(0.5) H37C(0.5) H37D(0.5) H37E(0.5) H37F(0.5)
3.a Aromatic/amide H refined with riding coordinates:
 C2(H2), C5(H5), C8(H8), C11(H11), C14(H14), C15(H15), C16(H16), C17(H17),
 C20(H20), C21(H21), C22(H22), C23(H23), C26(H26), C27(H27), C28(H28), C29(H29),
  C32(H32), C33(H33), C34(H34), C35(H35)
3.b Disordered Me refined with riding coordinates:
 C37(H37A,H37B,H37C,H37D,H37E,H37F)
3.c Idealised Me refined as rotating group:
 C38(H38A,H38B,H38C)
;

loop_
_space_group_symop_operation_xyz
'x, y, z'
'-x, -y, -z'

loop_
_atom_site_label
_atom_site_type_symbol
_atom_site_fract_x
_atom_site_fract_y
_atom_site_fract_z
_atom_site_U_iso_or_equiv
_atom_site_adp_type
_atom_site_occupancy
_atom_site_site_symmetry_order
_atom_site_calc_flag
_atom_site_refinement_flags_posn
_atom_site_refinement_flags_occupancy
S1 S 0.25198(9) 0.04485(6) 0.44584(5) 0.01319(19) Uani 1 1 d . .
S2 S 0.20216(10) 0.21549(6) 1.05430(6) 0.0223(2) Uani 1 1 d . .
S3 S 0.59950(9) 0.62616(6) 0.22688(6) 0.0190(2) Uani 1 1 d . .
O1 O 0.3776(2) -0.05037(14) 0.42325(14) 0.0201(5) Uani 1 1 d . .
O2 O 0.1007(2) 0.06025(15) 0.41520(14) 0.0198(5) Uani 1 1 d . .
N1 N 0.1955(3) 0.14201(17) 0.85667(16) 0.0139(6) Uani 1 1 d . .
N2 N 0.4850(3) 0.43574(17) 0.33935(17) 0.0146(6) Uani 1 1 d . .
C1 C 0.2214(3) 0.0634(2) 0.5734(2) 0.0112(6) Uani 1 1 d . .
C2 C 0.1739(3) -0.0042(2) 0.6564(2) 0.0139(7) Uani 1 1 d . .
H2 H 0.147372 -0.066527 0.648632 0.017 Uiso 1 1 calc R .
C3 C 0.1652(3) 0.0203(2) 0.7523(2) 0.0151(7) Uani 1 1 d . .
C4 C 0.1993(3) 0.1147(2) 0.7595(2) 0.0134(7) Uani 1 1 d . .
C5 C 0.2468(3) 0.1821(2) 0.6751(2) 0.0147(7) Uani 1 1 d . .
H5 H 0.268878 0.246055 0.682565 0.018 Uiso 1 1 calc R .
C6 C 0.2616(3) 0.1558(2) 0.5809(2) 0.0120(6) Uani 1 1 d . .
C7 C 0.3234(3) 0.2103(2) 0.4823(2) 0.0130(6) Uani 1 1 d . .
C8 C 0.3781(3) 0.3019(2) 0.4619(2) 0.0148(7) Uani 1 1 d . .
H8 H 0.382306 0.336681 0.515267 0.018 Uiso 1 1 calc R .
C9 C 0.4266(3) 0.3420(2) 0.3627(2) 0.0133(7) Uani 1 1 d . .
C10 C 0.4259(3) 0.2920(2) 0.2817(2) 0.0136(7) Uani 1 1 d . .
C11 C 0.3759(3) 0.1981(2) 0.3031(2) 0.0139(7) Uani 1 1 d . .
H11 H 0.376247 0.161162 0.250043 0.017 Uiso 1 1 calc R .
C12 C 0.3259(3) 0.1594(2) 0.4020(2) 0.0112(6) Uani 1 1 d . .
C13 C 0.3524(3) 0.1229(2) 0.8787(2) 0.0137(7) Uani 1 1 d . .
C14 C 0.4922(4) 0.0688(2) 0.8161(2) 0.0160(7) Uani 1 1 d . .
H14 H 0.481606 0.043627 0.758572 0.019 Uiso 1 1 calc R .
C15 C 0.6463(4) 0.0504(2) 0.8352(2) 0.0196(7) Uani 1 1 d . .
H15 H 0.739899 0.012843 0.791292 0.024 Uiso 1 1 calc R .
C16 C 0.6636(4) 0.0868(2) 0.9182(2) 0.0207(7) Uani 1 1 d . .
H16 H 0.769088 0.075384 0.931644 0.025 Uiso 1 1 calc R .
C17 C 0.5261(4) 0.1398(2) 0.9814(2) 0.0196(7) Uani 1 1 d . .
H17 H 0.537868 0.165426 1.038345 0.023 Uiso 1 1 calc R .
C18 C 0.3717(3) 0.1565(2) 0.9640(2) 0.0148(7) Uani 1 1 d . .
C19 C 0.0630(3) 0.2272(2) 0.8928(2) 0.0162(7) Uani 1 1 d . .
C20 C -0.0684(4) 0.2676(2) 0.8455(2) 0.0189(7) Uani 1 1 d . .
H20 H -0.068605 0.237993 0.787887 0.023 Uiso 1 1 calc R .
C21 C -0.1991(4) 0.3503(2) 0.8810(2) 0.0223(7) Uani 1 1 d . .
H21 H -0.288984 0.375171 0.848679 0.027 Uiso 1 1 calc R .
C22 C -0.1991(4) 0.3966(2) 0.9628(2) 0.0229(8) Uani 1 1 d . .
H22 H -0.286169 0.455090 0.985455 0.027 Uiso 1 1 calc R .
C23 C -0.0702(4) 0.3563(2) 1.0115(2) 0.0213(7) Uani 1 1 d . .
H23 H -0.069501 0.387475 1.068097 0.026 Uiso 1 1 calc R .
C24 C 0.0575(3) 0.2714(2) 0.9787(2) 0.0169(7) Uani 1 1 d . .
C25 C 0.6575(3) 0.4208(2) 0.3139(2) 0.0145(7) Uani 1 1 d . .
C26 C 0.7626(4) 0.3223(2) 0.3336(2) 0.0194(7) Uani 1 1 d . .
H26 H 0.718387 0.264249 0.365959 0.023 Uiso 1 1 calc R .
C27 C 0.9307(4) 0.3081(2) 0.3067(2) 0.0225(7) Uani 1 1 d . .
H27 H 1.000969 0.239897 0.318977 0.027 Uiso 1 1 calc R .
C28 C 0.9971(4) 0.3920(2) 0.2622(2) 0.0238(8) Uani 1 1 d . .
H28 H 1.112650 0.382108 0.244566 0.029 Uiso 1 1 calc R .
C29 C 0.8943(4) 0.4906(2) 0.2435(2) 0.0200(7) Uani 1 1 d . .
H29 H 0.939362 0.549257 0.214790 0.024 Uiso 1 1 calc R .
C30 C 0.7259(3) 0.5046(2) 0.2664(2) 0.0159(7) Uani 1 1 d . .
C31 C 0.3768(3) 0.5342(2) 0.3661(2) 0.0136(7) Uani 1 1 d . .
C32 C 0.2221(4) 0.5432(2) 0.4286(2) 0.0213(7) Uani 1 1 d . .
H32 H 0.184166 0.481354 0.454839 0.026 Uiso 1 1 calc R .
C33 C 0.1231(4) 0.6408(2) 0.4528(2) 0.0247(8) Uani 1 1 d . .
H33 H 0.016864 0.645243 0.494508 0.030 Uiso 1 1 calc R .
C34 C 0.1747(4) 0.7318(2) 0.4180(2) 0.0247(8) Uani 1 1 d . .
H34 H 0.107326 0.798301 0.437804 0.030 Uiso 1 1 calc R .
C35 C 0.3258(4) 0.7248(2) 0.3541(2) 0.0201(7) Uani 1 1 d . .
H35 H 0.362869 0.787185 0.329255 0.024 Uiso 1 1 calc R .
C36 C 0.4243(3) 0.6281(2) 0.3255(2) 0.0151(7) Uani 1 1 d . .
C37 C 0.1257(4) -0.0565(2) 0.8440(2) 0.0185(7) Uani 1 1 d . .
H37A H 0.105470 -0.117696 0.823278 0.022 Uiso 0.5 1 calc R P
H37B H 0.218324 -0.080493 0.877387 0.022 Uiso 0.5 1 calc R P
H37C H 0.027728 -0.021260 0.890604 0.022 Uiso 0.5 1 calc R P
H37D H 0.128878 -0.028603 0.904235 0.022 Uiso 0.5 1 calc R P
H37E H 0.016024 -0.065806 0.850126 0.022 Uiso 0.5 1 calc R P
H37F H 0.206620 -0.125039 0.836908 0.022 Uiso 0.5 1 calc R P
C38 C 0.4785(4) 0.3373(2) 0.1748(2) 0.0205(7) Uani 1 1 d . .
H38A H 0.597409 0.310934 0.152184 0.040(6) Uiso 1 1 calc GR .
H38B H 0.449537 0.414771 0.170783 0.040(6) Uiso 1 1 calc GR .
H38C H 0.422971 0.315716 0.131700 0.040(6) Uiso 1 1 calc GR .

loop_
_atom_site_aniso_label
_atom_site_aniso_U_11
_atom_site_aniso_U_22
_atom_site_aniso_U_33
_atom_site_aniso_U_23
_atom_site_aniso_U_13
_atom_site_aniso_U_12
S1 0.0171(4) 0.0120(4) 0.0122(4) -0.0004(3) -0.0035(3) -0.0067(3)
S2 0.0219(5) 0.0290(5) 0.0147(4) -0.0064(4) -0.0056(4) -0.0009(4)
S3 0.0198(5) 0.0148(4) 0.0209(4) 0.0023(3) -0.0020(3) -0.0070(3)
O1 0.0260(13) 0.0108(11) 0.0210(12) -0.0049(9) -0.0017(10) -0.0021(9)
O2 0.0202(12) 0.0251(12) 0.0202(12) 0.0027(9) -0.0099(9) -0.0132(10)
N1 0.0135(14) 0.0162(14) 0.0130(13) -0.0038(11) -0.0034(11) -0.0033(11)
N2 0.0132(14) 0.0106(13) 0.0202(14) -0.0006(10) -0.0022(11) -0.0054(11)
C1 0.0086(15) 0.0143(16) 0.0111(15) -0.0033(12) -0.0039(12) -0.0009(13)
C2 0.0133(16) 0.0126(16) 0.0174(16) -0.0007(13) -0.0044(13) -0.0054(13)
C3 0.0132(16) 0.0155(16) 0.0153(16) 0.0010(13) -0.0050(13) -0.0015(13)
C4 0.0135(17) 0.0151(16) 0.0121(16) -0.0034(13) -0.0019(13) -0.0039(13)
C5 0.0165(17) 0.0121(16) 0.0167(16) -0.0025(13) -0.0053(13) -0.0033(13)
C6 0.0109(16) 0.0084(15) 0.0158(16) -0.0004(12) -0.0042(13) -0.0003(12)
C7 0.0100(16) 0.0139(16) 0.0128(16) 0.0009(12) -0.0035(12) -0.0001(13)
C8 0.0132(16) 0.0149(16) 0.0187(17) -0.0040(13) -0.0034(13) -0.0058(13)
C9 0.0108(16) 0.0088(15) 0.0203(17) -0.0001(13) -0.0022(13) -0.0044(13)
C10 0.0110(16) 0.0128(16) 0.0151(16) 0.0002(12) -0.0026(13) -0.0015(13)
C11 0.0123(16) 0.0138(16) 0.0163(16) -0.0051(13) -0.0033(13) -0.0023(13)
C12 0.0090(15) 0.0104(15) 0.0137(16) -0.0015(12) -0.0012(12) -0.0024(12)
C13 0.0184(17) 0.0093(15) 0.0141(16) 0.0029(12) -0.0054(13) -0.0058(13)
C14 0.0224(18) 0.0147(17) 0.0119(16) 0.0005(13) -0.0057(13) -0.0056(14)
C15 0.0174(17) 0.0192(17) 0.0183(17) 0.0025(13) -0.0002(14) -0.0044(14)
C16 0.0148(17) 0.0216(18) 0.0266(18) -0.0009(15) -0.0096(14) -0.0024(14)
C17 0.0231(19) 0.0191(17) 0.0184(17) -0.0026(13) -0.0078(14) -0.0050(14)
C18 0.0171(17) 0.0130(16) 0.0142(16) 0.0011(12) -0.0034(13) -0.0051(13)
C19 0.0164(17) 0.0181(17) 0.0148(16) -0.0018(13) -0.0001(13) -0.0086(14)
C20 0.0171(18) 0.0232(18) 0.0181(17) -0.0019(14) -0.0032(14) -0.0085(15)
C21 0.0155(18) 0.0272(19) 0.0238(18) 0.0010(15) -0.0048(14) -0.0067(15)
C22 0.0181(18) 0.0237(19) 0.0214(18) -0.0041(15) 0.0015(14) -0.0008(15)
C23 0.0213(18) 0.0286(19) 0.0146(17) -0.0076(14) -0.0003(14) -0.0074(16)
C24 0.0175(17) 0.0193(17) 0.0140(16) 0.0021(13) -0.0040(13) -0.0068(14)
C25 0.0150(17) 0.0149(16) 0.0149(16) -0.0015(13) -0.0033(13) -0.0056(14)
C26 0.0221(19) 0.0133(17) 0.0233(18) 0.0017(13) -0.0051(14) -0.0073(14)
C27 0.0161(18) 0.0205(18) 0.0287(19) 0.0009(14) -0.0074(14) -0.0009(14)
C28 0.0136(18) 0.029(2) 0.0275(19) -0.0051(15) -0.0037(14) -0.0037(15)
C29 0.0197(18) 0.0205(18) 0.0209(17) -0.0028(14) -0.0004(14) -0.0105(15)
C30 0.0178(17) 0.0144(16) 0.0153(16) -0.0031(13) -0.0022(13) -0.0040(14)
C31 0.0155(17) 0.0130(16) 0.0144(16) -0.0019(12) -0.0065(13) -0.0037(13)
C32 0.0208(18) 0.0148(17) 0.0280(19) -0.0005(14) -0.0021(15) -0.0077(14)
C33 0.0115(17) 0.0231(19) 0.034(2) -0.0068(15) 0.0032(15) -0.0002(15)
C34 0.0216(19) 0.0184(18) 0.033(2) -0.0058(15) -0.0074(16) -0.0008(15)
C35 0.0241(19) 0.0141(17) 0.0256(18) 0.0003(14) -0.0109(15) -0.0071(14)
C36 0.0154(17) 0.0148(17) 0.0165(16) -0.0002(13) -0.0068(13) -0.0038(13)
C37 0.0259(18) 0.0178(17) 0.0156(16) 0.0016(13) -0.0063(14) -0.0120(14)
C38 0.0272(19) 0.0186(17) 0.0157(17) -0.0014(13) -0.0024(14) -0.0081(15)

loop_
_atom_type_symbol
_atom_type_description
_atom_type_scat_dispersion_real
_atom_type_scat_dispersion_imag
_atom_type_scat_source
C C 0.0033 0.0016 'International Tables Vol C Tables 4.2.6.8 and 6.1.1.4'
H H 0.0000 0.0000 'International Tables Vol C Tables 4.2.6.8 and 6.1.1.4'
N N 0.0061 0.0033 'International Tables Vol C Tables 4.2.6.8 and 6.1.1.4'
O O 0.0106 0.0060 'International Tables Vol C Tables 4.2.6.8 and 6.1.1.4'
S S 0.1246 0.1234 'International Tables Vol C Tables 4.2.6.8 and 6.1.1.4'

loop_
_geom_angle_atom_site_label_1
_geom_angle_atom_site_label_2
_geom_angle_atom_site_label_3
_geom_angle
O1 S1 O2 117.70(12)
O1 S1 C1 110.06(12)
O1 S1 C12 111.90(12)
O2 S1 C1 112.66(12)
O2 S1 C12 108.89(12)
C1 S1 C12 92.92(13)
C18 S2 C24 100.29(14)
C30 S3 C36 98.90(13)
C13 N1 C4 114.3(2)
C19 N1 C4 115.7(2)
C19 N1 C13 121.8(2)
C25 N2 C9 116.5(2)
C25 N2 C31 121.7(2)
C31 N2 C9 119.8(2)
C2 C1 S1 126.8(2)
C2 C1 C6 122.6(2)
C6 C1 S1 110.4(2)
C1 C2 C3 119.1(2)
C2 C3 C37 120.1(2)
C4 C3 C2 118.0(2)
C4 C3 C37 121.9(2)
C3 C4 N1 120.0(2)
C5 C4 N1 117.8(2)
C5 C4 C3 122.1(3)
C6 C5 C4 119.7(3)
C1 C6 C7 113.0(2)
C5 C6 C1 118.3(2)
C5 C6 C7 128.6(2)
C8 C7 C6 128.5(3)
C8 C7 C12 118.6(3)
C12 C7 C6 113.0(2)
C9 C8 C7 119.1(3)
C8 C9 N2 120.4(3)
C8 C9 C10 122.3(3)
C10 C9 N2 117.3(2)
C9 C10 C38 121.2(2)
C11 C10 C9 118.1(3)
C11 C10 C38 120.7(3)
C12 C11 C10 119.3(3)
C7 C12 S1 110.6(2)
C11 C12 S1 126.8(2)
C11 C12 C7 122.6(3)
C14 C13 N1 120.8(2)
C14 C13 C18 117.7(3)
C18 C13 N1 121.6(2)
C15 C14 C13 121.9(3)
C16 C15 C14 119.7(3)
C17 C16 C15 119.1(3)
C16 C17 C18 121.5(3)
C13 C18 S2 121.7(2)
C17 C18 S2 118.2(2)
C17 C18 C13 120.1(3)
C20 C19 N1 121.0(2)
C20 C19 C24 117.7(3)
C24 C19 N1 121.3(3)
C21 C20 C19 121.3(3)
C22 C21 C20 120.3(3)
C21 C22 C23 119.0(3)
C24 C23 C22 120.9(3)
C19 C24 S2 121.7(2)
C23 C24 S2 117.5(2)
C23 C24 C19 120.6(3)
C26 C25 N2 121.2(2)
C26 C25 C30 118.4(3)
C30 C25 N2 120.5(3)
C27 C26 C25 120.7(3)
C28 C27 C26 120.5(3)
C27 C28 C29 119.5(3)
C28 C29 C30 120.4(3)
C25 C30 S3 119.9(2)
C29 C30 S3 119.4(2)
C29 C30 C25 120.5(3)
C32 C31 N2 123.2(2)
C32 C31 C36 117.6(3)
C36 C31 N2 119.2(2)
C33 C32 C31 120.7(3)
C34 C33 C32 121.4(3)
C33 C34 C35 118.7(3)
C34 C35 C36 120.7(3)
C31 C36 S3 120.3(2)
C35 C36 S3 118.7(2)
C35 C36 C31 120.6(3)

loop_
_geom_bond_atom_site_label_1
_geom_bond_atom_site_label_2
_geom_bond_distance
S1 O1 1.4358(19)
S1 O2 1.4368(19)
S1 C1 1.767(3)
S1 C12 1.768(3)
S2 C18 1.759(3)
S2 C24 1.761(3)
S3 C30 1.757(3)
S3 C36 1.766(3)
N1 C4 1.442(3)
N1 C13 1.421(3)
N1 C19 1.420(3)
N2 C9 1.430(3)
N2 C25 1.418(3)
N2 C31 1.420(3)
C1 C2 1.378(4)
C1 C6 1.394(4)
C2 C3 1.399(4)
C3 C4 1.392(4)
C3 C37 1.512(4)
C4 C5 1.389(4)
C5 C6 1.373(4)
C6 C7 1.474(4)
C7 C8 1.388(4)
C7 C12 1.391(4)
C8 C9 1.385(4)
C9 C10 1.402(4)
C10 C11 1.394(4)
C10 C38 1.501(4)
C11 C12 1.379(4)
C13 C14 1.389(4)
C13 C18 1.397(4)
C14 C15 1.381(4)
C15 C16 1.379(4)
C16 C17 1.376(4)
C17 C18 1.378(4)
C19 C20 1.392(4)
C19 C24 1.399(4)
C20 C21 1.389(4)
C21 C22 1.379(4)
C22 C23 1.385(4)
C23 C24 1.384(4)
C25 C26 1.391(4)
C25 C30 1.395(4)
C26 C27 1.383(4)
C27 C28 1.378(4)
C28 C29 1.381(4)
C29 C30 1.386(4)
C31 C32 1.390(4)
C31 C36 1.402(4)
C32 C33 1.376(4)
C33 C34 1.374(4)
C34 C35 1.375(4)
C35 C36 1.383(4)

loop_
_geom_torsion_atom_site_label_1
_geom_torsion_atom_site_label_2
_geom_torsion_atom_site_label_3
_geom_torsion_atom_site_label_4
_geom_torsion
N1 C13 C18 S2 4.9(4)
N1 C19 C24 S2 -6.8(4)
N2 C25 C30 S3 -6.1(4)
N2 C31 C36 S3 10.4(4)
C3 C4 N1 C13 101.3(3)
C3 C4 N1 C19 -109.4(3)
C5 C4 N1 C13 -75.1(3)
C5 C4 N1 C19 74.2(3)
C8 C9 N2 C25 98.5(3)
C8 C9 N2 C31 -65.8(4)
C10 C9 N2 C25 -79.6(3)
C10 C9 N2 C31 116.1(3)
C13 C18 S2 C24 -27.5(3)
C14 C13 N1 C4 -8.5(4)
C14 C13 N1 C19 -155.7(3)
C14 C13 C18 S2 -174.4(2)
C14 C13 C18 C17 2.8(4)
C17 C18 S2 C24 155.3(2)
C17 C18 C13 N1 -177.9(2)
C18 C13 N1 C4 172.3(2)
C18 C13 N1 C19 25.1(4)
C19 C24 S2 C18 28.4(3)
C20 C19 N1 C4 11.1(4)
C20 C19 N1 C13 157.9(2)
C20 C19 C24 S2 171.3(2)
C23 C24 S2 C18 -156.5(2)
C23 C24 C19 N1 178.3(3)
C23 C24 C19 C20 -3.6(4)
C24 C19 N1 C4 -170.8(2)
C24 C19 N1 C13 -24.0(4)
C25 C30 S3 C36 35.2(2)
C26 C25 N2 C9 -14.7(4)
C26 C25 N2 C31 149.3(3)
C26 C25 C30 S3 172.6(2)
C29 C30 S3 C36 -149.4(2)
C29 C30 C25 N2 178.6(3)
C29 C30 C25 C26 -2.7(4)
C30 C25 N2 C9 163.9(3)
C30 C25 N2 C31 -32.1(4)
C31 C36 S3 C30 -37.6(3)
C32 C31 N2 C9 10.7(4)
C32 C31 N2 C25 -152.8(3)
C32 C31 C36 S3 -167.4(2)
C32 C31 C36 C35 5.6(4)
C35 C36 S3 C30 149.3(2)
C35 C36 C31 N2 -176.6(2)
C36 C31 N2 C9 -167.1(2)
C36 C31 N2 C25 29.4(4)
